data_7056326
loop_
_publ_author_name
'Rabelo, Renato'
'Valdo, Ana Karoline Silva Medanha'
'Robertson, Craig C.'
'Thomas, Jim'
'Stumpf, Humberto Os\'orio'
'Martins, Felipe Terra'
'Pedroso, Emerson F.'
'Julve, Miguel'
'Lloret, Francesc'
'Cangussu, Danielle'

_publ_section_title
;
 Metal(II)-assisted hydrolysis of 2,4,6-tris(2-pyrimidyl)-1,3,5-triazine
 (tpymt): synthesis, crystal structure and magnetic properties of
 [Co(bpcam)2]ClO4 . dmso . H2O, [Co(bpcam)2]2[Co(NCS)4] . dmso . H2O and
 [Ni(bpcam)2] . H2O [Hbpcam = bis(2-pyrimidylcarbonyl)amide]
;
_journal_name_full 'New J. Chem.'
_journal_paper_doi 10.1039/C7NJ00526A
_journal_year 2017
_chemical_formula_moiety 'C20 H12 Co N10 O4, Cl O4, C2 H6 O S, H2 O'
_chemical_formula_sum 'C22 H20 Cl Co N10 O10 S'
_chemical_formula_weight 710.92
_space_group_crystal_system monoclinic
_space_group_IT_number 14
_space_group_name_Hall '-P 2yn'
_space_group_name_H-M_alt 'P 1 21/n 1'
_symmetry_space_group_name_Hall '-P 2yn'
_symmetry_space_group_name_H-M 'P 1 21/n 1'
_atom_sites_solution_hydrogens mixed
_audit_creation_method SHELXL-2014/7
_audit_update_record
;
2017-06-07 deposited with the CCDC.
2017-06-13 downloaded from the CCDC.
;
_cell_angle_alpha 90
_cell_angle_beta 94.1980(10)
_cell_angle_gamma 90
_cell_formula_units_Z 4
_cell_length_a 10.1227(2)
_cell_length_b 22.0252(6)
_cell_length_c 12.4721(3)
_cell_measurement_reflns_used 19908
_cell_measurement_temperature 296(2)
_cell_measurement_theta_max 27.43
_cell_measurement_theta_min 1.85
_cell_volume 2773.25(11)
_computing_cell_refinement 'SAINT (Bruker, 2002)'
_computing_data_collection 'Collect (Bruker AXS BV, 1997-2004)'
_computing_molecular_graphics 'Mercury (Macrae at al., 2008)'
_computing_publication_material 'SHELXL-2014/7 (Sheldrick, 2015), WinGX (Farrugia, 2012)'
_computing_structure_refinement 'SHELXL-2014/7 (Sheldrick, 2014)'
_computing_structure_solution 'SIR 2004 (Burla, 2005)'
_diffrn_ambient_temperature 296(2)
_diffrn_measured_fraction_theta_full 0.986
_diffrn_measured_fraction_theta_max 0.936
_diffrn_measurement_device_type 'Bruker APEX-II CCD'
_diffrn_measurement_method '\f and \w scans'
_diffrn_radiation_monochromator graphite
_diffrn_radiation_source 'sealed tube'
_diffrn_radiation_type MoK\a
_diffrn_radiation_wavelength 0.71073
_diffrn_reflns_av_R_equivalents 0.0329
_diffrn_reflns_av_unetI/netI 0.0376
_diffrn_reflns_Laue_measured_fraction_full 0.986
_diffrn_reflns_Laue_measured_fraction_max 0.936
_diffrn_reflns_limit_h_max 9
_diffrn_reflns_limit_h_min -12
_diffrn_reflns_limit_k_max 23
_diffrn_reflns_limit_k_min -28
_diffrn_reflns_limit_l_max 8
_diffrn_reflns_limit_l_min -16
_diffrn_reflns_number 19908
_diffrn_reflns_point_group_measured_fraction_full 0.986
_diffrn_reflns_point_group_measured_fraction_max 0.936
_diffrn_reflns_theta_full 25.000
_diffrn_reflns_theta_max 27.428
_diffrn_reflns_theta_min 1.849
_exptl_absorpt_coefficient_mu 0.866
_exptl_absorpt_correction_T_max 0.918
_exptl_absorpt_correction_T_min 0.791
_exptl_absorpt_correction_type multi-scan
_exptl_absorpt_process_details 'Blessing, R. H. (1995) Acta Cryst., A51, 33-38'
_exptl_crystal_colour orange
_exptl_crystal_density_diffrn 1.703
_exptl_crystal_description plate
_exptl_crystal_F_000 1448
_exptl_crystal_size_max 0.20
_exptl_crystal_size_mid 0.10
_exptl_crystal_size_min 0.05
_refine_diff_density_max 0.415
_refine_diff_density_min -0.497
_refine_diff_density_rms 0.063
_refine_ls_extinction_method none
_refine_ls_goodness_of_fit_ref 1.037
_refine_ls_hydrogen_treatment constr
_refine_ls_matrix_type full
_refine_ls_number_parameters 442
_refine_ls_number_reflns 5927
_refine_ls_number_restraints 0
_refine_ls_restrained_S_all 1.037
_refine_ls_R_factor_all 0.0529
_refine_ls_R_factor_gt 0.0415
_refine_ls_shift/su_max 0.001
_refine_ls_shift/su_mean 0.000
_refine_ls_structure_factor_coef Fsqd
_refine_ls_weighting_details 'w=1/[\s^2^(Fo^2^)+(0.0518P)^2^+1.6951P] where P=(Fo^2^+2Fc^2^)/3'
_refine_ls_weighting_scheme calc
_refine_ls_wR_factor_gt 0.1042
_refine_ls_wR_factor_ref 0.1117
_reflns_Friedel_coverage 0.000
_reflns_number_gt 4832
_reflns_number_total 5927
_reflns_threshold_expression 'I > 2\s(I)'
_cod_data_source_file c7nj00526a2.cif
_cod_data_source_block shelx
_cod_database_code 7056326
_shelx_shelxl_version_number 2014/7
_shelx_space_group_comment
;
The symmetry employed for this shelxl refinement is uniquely defined
by the following loop, which should always be used as a source of
symmetry information in preference to the above space-group names.
They are only intended as comments.
;

loop_
_space_group_symop_operation_xyz
'x, y, z'
'-x+1/2, y+1/2, -z+1/2'
'-x, -y, -z'
'x-1/2, -y-1/2, z-1/2'

loop_
_atom_site_label
_atom_site_type_symbol
_atom_site_fract_x
_atom_site_fract_y
_atom_site_fract_z
_atom_site_U_iso_or_equiv
_atom_site_adp_type
_atom_site_occupancy
_atom_site_site_symmetry_order
_atom_site_calc_flag
_atom_site_refinement_flags_posn
_atom_site_refinement_flags_adp
_atom_site_refinement_flags_occupancy
_atom_site_disorder_assembly
_atom_site_disorder_group
Co1 Co 0.76477(3) 0.01088(2) 0.74068(2) 0.02427(11) Uani 1 1 d . . . . .
Cl1 Cl 0.19029(9) 0.74116(4) 0.10938(8) 0.0669(2) Uani 1 1 d . . . . .
O1W O 0.3342(3) 0.02894(12) 0.7765(2) 0.0797(8) Uani 1 1 d . . . . .
H1WB H 0.3035 0.0194 0.7003 0.119 Uiso 1 1 d R U . . .
H1WA H 0.2895 0.0131 0.8307 0.119 Uiso 1 1 d R U . . .
N1 N 0.90880(18) 0.06652(9) 0.71670(15) 0.0274(4) Uani 1 1 d . . . . .
N2 N 0.75771(19) 0.00321(9) 0.58883(14) 0.0273(4) Uani 1 1 d . . . . .
S1S S 0.69723(10) 0.72726(4) 0.98346(8) 0.0653(3) Uani 1 1 d . . . . .
N6 N 0.64166(18) 0.07810(9) 0.74580(15) 0.0291(4) Uani 1 1 d . . . . .
N7 N 0.76893(19) 0.01733(9) 0.89227(14) 0.0288(4) Uani 1 1 d . . . . .
O4 O 0.8606(2) -0.02690(10) 1.04970(13) 0.0485(5) Uani 1 1 d . . . . .
N8 N 0.89063(18) -0.05447(9) 0.77363(15) 0.0272(4) Uani 1 1 d . . . . .
N10 N 1.0081(2) -0.10175(10) 0.92326(17) 0.0396(5) Uani 1 1 d . . . . .
N4 N 1.0375(2) 0.10091(10) 0.57730(17) 0.0392(5) Uani 1 1 d . . . . .
C7 C 0.5787(2) -0.06023(11) 0.62487(18) 0.0299(5) Uani 1 1 d . . . . .
N3 N 0.61858(18) -0.04645(9) 0.72696(14) 0.0273(4) Uani 1 1 d . . . . .
N5 N 0.4787(2) -0.09573(10) 0.59318(17) 0.0396(5) Uani 1 1 d . . . . .
O1 O 0.8593(2) 0.03577(10) 0.43833(13) 0.0482(5) Uani 1 1 d . . . . .
C11 C 0.5852(2) 0.11019(12) 0.6642(2) 0.0354(6) Uani 1 1 d . . . . .
H11 H 0.6054 0.1016 0.5943 0.042 Uiso 1 1 calc R U . . .
C12 C 0.4971(3) 0.15588(13) 0.6828(2) 0.0472(7) Uani 1 1 d . . . . .
H12 H 0.4582 0.1790 0.6267 0.057 Uiso 1 1 calc R U . . .
C13 C 0.4689(3) 0.16605(14) 0.7872(3) 0.0514(8) Uani 1 1 d . . . . .
H13 H 0.4087 0.1965 0.8011 0.062 Uiso 1 1 calc R U . . .
N9 N 0.5240(2) 0.13418(11) 0.86968(19) 0.0458(6) Uani 1 1 d . . . . .
C14 C 0.6083(2) 0.09226(12) 0.84601(19) 0.0343(5) Uani 1 1 d . . . . .
C15 C 0.6807(3) 0.05623(12) 0.93496(19) 0.0371(6) Uani 1 1 d . . . . .
C16 C 0.8485(2) -0.02199(11) 0.95288(18) 0.0322(5) Uani 1 1 d . . . . .
C17 C 0.9222(2) -0.06219(11) 0.87975(18) 0.0304(5) Uani 1 1 d . . . . .
C20 C 0.9503(2) -0.09113(11) 0.70564(19) 0.0334(5) Uani 1 1 d . . . . .
H20 H 0.9300 -0.0879 0.6319 0.040 Uiso 1 1 calc R U . . .
C19 C 1.0417(3) -0.13357(12) 0.7456(2) 0.0409(6) Uani 1 1 d . . . . .
H19 H 1.0839 -0.1592 0.6996 0.049 Uiso 1 1 calc R U . . .
C18 C 1.0684(3) -0.13688(13) 0.8540(2) 0.0448(7) Uani 1 1 d . . . . .
H18 H 1.1312 -0.1648 0.8811 0.054 Uiso 1 1 calc R U . . .
O3 O 0.6588(2) 0.06224(11) 1.02765(15) 0.0648(7) Uani 1 1 d . . . . .
C1 C 0.9803(2) 0.10035(12) 0.78856(19) 0.0352(6) Uani 1 1 d . . . . .
H1 H 0.9597 0.1007 0.8600 0.042 Uiso 1 1 calc R U . . .
C2 C 1.0847(3) 0.13482(13) 0.7570(2) 0.0453(7) Uani 1 1 d . . . . .
H2 H 1.1350 0.1587 0.8060 0.054 Uiso 1 1 calc R U . . .
C3 C 1.1113(3) 0.13258(13) 0.6508(2) 0.0462(7) Uani 1 1 d . . . . .
H3 H 1.1839 0.1540 0.6290 0.055 Uiso 1 1 calc R U . . .
C4 C 0.9394(2) 0.06953(11) 0.61310(18) 0.0294(5) Uani 1 1 d . . . . .
C5 C 0.8477(2) 0.03430(11) 0.53383(18) 0.0312(5) Uani 1 1 d . . . . .
C6 C 0.6581(2) -0.03166(12) 0.54010(18) 0.0325(5) Uani 1 1 d . . . . .
C10 C 0.5509(2) -0.07179(12) 0.80411(19) 0.0341(5) Uani 1 1 d . . . . .
H10 H 0.5741 -0.0628 0.8759 0.041 Uiso 1 1 calc R U . . .
C9 C 0.4479(3) -0.11085(12) 0.7781(2) 0.0396(6) Uani 1 1 d . . . . .
H9 H 0.4021 -0.1295 0.8311 0.048 Uiso 1 1 calc R U . . .
C8 C 0.4148(3) -0.12140(13) 0.6714(2) 0.0423(6) Uani 1 1 d . . . . .
H8 H 0.3448 -0.1476 0.6525 0.051 Uiso 1 1 calc R U . . .
O2 O 0.6327(2) -0.04000(10) 0.44556(13) 0.0536(6) Uani 1 1 d . . . . .
O1S O 0.7061(2) 0.73065(11) 1.1043(2) 0.0721(7) Uani 1 1 d . . . . .
O2A O 0.0483(5) 0.7400(3) 0.1078(7) 0.133(3) Uani 0.7 1 d . . P A 1
O1A O 0.2229(9) 0.7893(3) 0.1765(6) 0.134(3) Uani 0.7 1 d . . P A 1
O4A O 0.2336(7) 0.6864(3) 0.1507(7) 0.148(3) Uani 0.7 1 d . . P A 1
O3A O 0.2225(13) 0.7423(7) 0.0085(8) 0.201(6) Uani 0.7 1 d . . P A 1
C1S C 0.8032(5) 0.7842(3) 0.9406(4) 0.117(2) Uani 1 1 d . . . . .
H1S1 H 0.8012 0.7840 0.8635 0.176 Uiso 1 1 calc R U . . .
H1S2 H 0.7742 0.8231 0.9647 0.176 Uiso 1 1 calc R U . . .
H1S3 H 0.8919 0.7766 0.9701 0.176 Uiso 1 1 calc R U . . .
C2S C 0.5453(4) 0.76123(18) 0.9378(3) 0.0825(12) Uani 1 1 d . . . . .
H2S1 H 0.5357 0.7600 0.8607 0.124 Uiso 1 1 calc R U . . .
H2S2 H 0.4736 0.7395 0.9664 0.124 Uiso 1 1 calc R U . . .
H2S3 H 0.5441 0.8027 0.9616 0.124 Uiso 1 1 calc R U . . .
O1P O 0.3323(14) 0.7284(6) 0.1448(13) 0.139(5) Uani 0.3 1 d . . P A 2
O2P O 0.130(4) 0.7098(15) 0.1765(15) 0.275(18) Uani 0.3 1 d . . P A 2
O4P O 0.209(2) 0.8053(8) 0.1016(19) 0.146(8) Uani 0.3 1 d . . P A 2
O3P O 0.187(3) 0.7415(8) -0.0053(16) 0.146(11) Uani 0.3 1 d . . P A 2

loop_
_atom_site_aniso_label
_atom_site_aniso_U_11
_atom_site_aniso_U_22
_atom_site_aniso_U_33
_atom_site_aniso_U_23
_atom_site_aniso_U_13
_atom_site_aniso_U_12
Co1 0.02653(17) 0.03014(19) 0.01629(15) -0.00160(12) 0.00264(12) -0.00090(12)
Cl1 0.0677(5) 0.0657(6) 0.0657(5) -0.0018(4) -0.0058(5) -0.0082(4)
O1W 0.0957(19) 0.093(2) 0.0524(14) 0.0074(13) 0.0227(14) -0.0047(16)
N1 0.0280(9) 0.0294(11) 0.0245(9) 0.0010(8) 0.0002(8) 0.0009(8)
N2 0.0322(10) 0.0333(11) 0.0166(8) -0.0019(7) 0.0041(8) -0.0044(8)
S1S 0.0753(6) 0.0493(5) 0.0747(6) 0.0105(4) 0.0288(5) 0.0067(4)
N6 0.0269(9) 0.0339(11) 0.0261(10) -0.0036(8) 0.0002(8) -0.0008(8)
N7 0.0320(10) 0.0378(12) 0.0168(9) -0.0039(8) 0.0027(8) 0.0006(8)
O4 0.0625(13) 0.0636(13) 0.0195(8) 0.0043(8) 0.0022(9) 0.0127(10)
N8 0.0282(9) 0.0307(11) 0.0232(9) -0.0009(8) 0.0057(8) -0.0025(8)
N10 0.0426(12) 0.0399(13) 0.0356(11) 0.0042(10) -0.0012(10) 0.0056(10)
N4 0.0379(11) 0.0442(13) 0.0361(11) 0.0025(10) 0.0080(10) -0.0081(10)
C7 0.0318(12) 0.0336(13) 0.0242(11) -0.0017(10) 0.0018(10) -0.0020(10)
N3 0.0293(10) 0.0317(11) 0.0214(9) -0.0024(8) 0.0045(8) 0.0006(8)
N5 0.0426(12) 0.0451(14) 0.0307(11) -0.0026(10) 0.0008(10) -0.0125(10)
O1 0.0580(12) 0.0655(13) 0.0222(9) 0.0002(9) 0.0093(9) -0.0189(10)
C11 0.0339(13) 0.0374(14) 0.0340(13) -0.0022(11) -0.0033(11) -0.0012(10)
C12 0.0437(15) 0.0414(16) 0.0544(17) -0.0008(13) -0.0105(14) 0.0067(12)
C13 0.0421(15) 0.0478(18) 0.064(2) -0.0136(15) 0.0032(15) 0.0101(13)
N9 0.0430(12) 0.0469(14) 0.0482(14) -0.0111(11) 0.0074(11) 0.0080(11)
C14 0.0354(12) 0.0376(14) 0.0301(12) -0.0082(10) 0.0042(11) -0.0007(11)
C15 0.0439(14) 0.0431(16) 0.0250(12) -0.0057(11) 0.0078(11) 0.0015(12)
C16 0.0371(13) 0.0383(15) 0.0213(11) 0.0001(10) 0.0018(10) -0.0038(10)
C17 0.0326(12) 0.0325(13) 0.0260(11) 0.0005(10) 0.0014(10) -0.0032(10)
C20 0.0346(12) 0.0379(14) 0.0285(12) -0.0014(10) 0.0084(10) -0.0006(10)
C19 0.0395(14) 0.0388(15) 0.0456(15) -0.0016(12) 0.0117(13) 0.0043(11)
C18 0.0415(14) 0.0388(16) 0.0540(17) 0.0049(13) 0.0023(13) 0.0089(12)
O3 0.0861(16) 0.0836(17) 0.0270(10) -0.0034(10) 0.0191(10) 0.0309(13)
C1 0.0377(13) 0.0404(15) 0.0266(12) -0.0014(10) -0.0027(11) -0.0017(11)
C2 0.0422(14) 0.0492(17) 0.0435(15) -0.0026(13) -0.0042(13) -0.0124(13)
C3 0.0371(14) 0.0518(18) 0.0496(16) 0.0058(14) 0.0030(13) -0.0126(13)
C4 0.0310(11) 0.0322(13) 0.0254(11) 0.0023(9) 0.0049(10) 0.0006(10)
C5 0.0342(12) 0.0383(14) 0.0217(11) -0.0011(10) 0.0051(10) -0.0016(10)
C6 0.0399(13) 0.0357(14) 0.0218(11) 0.0008(10) 0.0009(10) -0.0031(11)
C10 0.0371(13) 0.0421(15) 0.0237(11) -0.0036(10) 0.0070(10) -0.0039(11)
C9 0.0419(14) 0.0418(16) 0.0370(14) -0.0035(12) 0.0151(12) -0.0070(12)
C8 0.0388(14) 0.0445(16) 0.0442(15) -0.0080(12) 0.0072(12) -0.0138(12)
O2 0.0670(13) 0.0735(15) 0.0196(9) -0.0029(9) -0.0019(9) -0.0297(11)
O1S 0.0775(16) 0.0724(17) 0.0700(16) 0.0313(13) 0.0300(13) 0.0317(13)
O2A 0.058(3) 0.096(4) 0.246(9) 0.012(5) 0.013(4) -0.001(2)
O1A 0.146(6) 0.105(6) 0.150(7) -0.049(5) -0.007(6) -0.038(5)
O4A 0.115(5) 0.100(4) 0.220(9) 0.031(5) -0.040(5) 0.038(4)
O3A 0.191(10) 0.328(16) 0.092(6) -0.005(7) 0.060(7) 0.045(9)
C1S 0.130(4) 0.142(5) 0.080(3) 0.032(3) 0.010(3) -0.071(4)
C2S 0.094(3) 0.072(3) 0.080(3) -0.015(2) -0.008(2) 0.013(2)
O1P 0.111(10) 0.102(10) 0.194(15) 0.029(9) -0.061(10) 0.003(8)
O2P 0.39(4) 0.33(4) 0.118(14) -0.024(18) 0.10(2) -0.30(3)
O4P 0.117(11) 0.084(10) 0.23(2) 0.037(14) -0.003(16) -0.026(8)
O3P 0.25(2) 0.088(9) 0.083(10) -0.005(7) -0.093(14) 0.063(11)

loop_
_atom_type_symbol
_atom_type_description
_atom_type_scat_dispersion_real
_atom_type_scat_dispersion_imag
_atom_type_scat_source
C C 0.0033 0.0016 'International Tables Vol C Tables 4.2.6.8 and 6.1.1.4'
H H 0.0000 0.0000 'International Tables Vol C Tables 4.2.6.8 and 6.1.1.4'
N N 0.0061 0.0033 'International Tables Vol C Tables 4.2.6.8 and 6.1.1.4'
O O 0.0106 0.0060 'International Tables Vol C Tables 4.2.6.8 and 6.1.1.4'
Co Co 0.3494 0.9721 'International Tables Vol C Tables 4.2.6.8 and 6.1.1.4'
S S 0.1246 0.1234 'International Tables Vol C Tables 4.2.6.8 and 6.1.1.4'
Cl Cl 0.1484 0.1585 'International Tables Vol C Tables 4.2.6.8 and 6.1.1.4'
Na Na 0.0362 0.0249 'International Tables Vol C Tables 4.2.6.8 and 6.1.1.4'

loop_
_geom_angle_atom_site_label_1
_geom_angle_atom_site_label_2
_geom_angle_atom_site_label_3
_geom_angle
N7 Co1 N2 178.80(8)
N7 Co1 N6 82.95(8)
N2 Co1 N6 97.09(8)
N7 Co1 N3 95.61(8)
N2 Co1 N3 83.19(8)
N6 Co1 N3 90.68(8)
N7 Co1 N1 98.29(8)
N2 Co1 N1 82.90(8)
N6 Co1 N1 90.84(8)
N3 Co1 N1 166.09(8)
N7 Co1 N8 83.01(8)
N2 Co1 N8 96.96(8)
N6 Co1 N8 165.95(8)
N3 Co1 N8 91.18(8)
N1 Co1 N8 90.69(8)
O3A Cl1 O4A 106.3(7)
O3A Cl1 O1A 119.9(8)
O4A Cl1 O1A 113.1(5)
O2P Cl1 O3P 133.1(14)
O2P Cl1 O4P 130.7(18)
O3P Cl1 O4P 85.4(13)
O3A Cl1 O2A 107.7(7)
O4A Cl1 O2A 106.4(4)
O1A Cl1 O2A 102.5(5)
O2P Cl1 O1P 101.6(19)
O3P Cl1 O1P 104.4(13)
O4P Cl1 O1P 94.3(10)
H1WB O1W H1WA 119.2
C1 N1 C4 117.5(2)
C1 N1 Co1 128.56(16)
C4 N1 Co1 113.88(15)
C5 N2 C6 123.63(19)
C5 N2 Co1 118.65(15)
C6 N2 Co1 117.67(15)
O1S S1S C1S 106.0(2)
O1S S1S C2S 106.76(17)
C1S S1S C2S 97.8(2)
C11 N6 C14 117.4(2)
C11 N6 Co1 128.36(17)
C14 N6 Co1 114.22(16)
C16 N7 C15 123.55(19)
C16 N7 Co1 118.18(15)
C15 N7 Co1 117.81(16)
C20 N8 C17 117.2(2)
C20 N8 Co1 128.88(16)
C17 N8 Co1 113.87(15)
C17 N10 C18 115.7(2)
C4 N4 C3 116.1(2)
N5 C7 N3 126.2(2)
N5 C7 C6 118.3(2)
N3 C7 C6 115.5(2)
C7 N3 C10 116.9(2)
C7 N3 Co1 113.89(15)
C10 N3 Co1 129.21(16)
C7 N5 C8 115.8(2)
N6 C11 C12 120.4(2)
N6 C11 H11 119.8
C12 C11 H11 119.8
C13 C12 C11 117.5(3)
C13 C12 H12 121.2
C11 C12 H12 121.2
N9 C13 C12 122.8(3)
N9 C13 H13 118.6
C12 C13 H13 118.6
C14 N9 C13 116.2(2)
N9 C14 N6 125.6(2)
N9 C14 C15 119.7(2)
N6 C14 C15 114.6(2)
O3 C15 N7 127.9(3)
O3 C15 C14 122.4(2)
N7 C15 C14 109.74(19)
O4 C16 N7 128.3(2)
O4 C16 C17 122.2(2)
N7 C16 C17 109.53(19)
N10 C17 N8 126.0(2)
N10 C17 C16 118.7(2)
N8 C17 C16 115.3(2)
N8 C20 C19 119.9(2)
N8 C20 H20 120.1
C19 C20 H20 120.1
C18 C19 C20 118.2(2)
C18 C19 H19 120.9
C20 C19 H19 120.9
N10 C18 C19 122.9(2)
N10 C18 H18 118.5
C19 C18 H18 118.5
N1 C1 C2 120.2(2)
N1 C1 H1 119.9
C2 C1 H1 119.9
C3 C2 C1 117.6(2)
C3 C2 H2 121.2
C1 C2 H2 121.2
N4 C3 C2 122.8(2)
N4 C3 H3 118.6
C2 C3 H3 118.6
N4 C4 N1 125.6(2)
N4 C4 C5 119.2(2)
N1 C4 C5 115.1(2)
O1 C5 N2 128.8(2)
O1 C5 C4 122.0(2)
N2 C5 C4 109.15(18)
O2 C6 N2 128.1(2)
O2 C6 C7 122.4(2)
N2 C6 C7 109.53(19)
N3 C10 C9 120.7(2)
N3 C10 H10 119.7
C9 C10 H10 119.7
C8 C9 C10 117.6(2)
C8 C9 H9 121.2
C10 C9 H9 121.2
N5 C8 C9 122.8(2)
N5 C8 H8 118.6
C9 C8 H8 118.6
S1S C1S H1S1 109.5
S1S C1S H1S2 109.5
H1S1 C1S H1S2 109.5
S1S C1S H1S3 109.5
H1S1 C1S H1S3 109.5
H1S2 C1S H1S3 109.5
S1S C2S H2S1 109.5
S1S C2S H2S2 109.5
H2S1 C2S H2S2 109.5
S1S C2S H2S3 109.5
H2S1 C2S H2S3 109.5
H2S2 C2S H2S3 109.5

loop_
_geom_bond_atom_site_label_1
_geom_bond_atom_site_label_2
_geom_bond_distance
Co1 N7 1.8934(18)
Co1 N2 1.8975(18)
Co1 N6 1.939(2)
Co1 N3 1.9433(19)
Co1 N1 1.9444(19)
Co1 N8 1.9461(19)
Cl1 O2P 1.276(13)
Cl1 O3A 1.323(9)
Cl1 O4A 1.371(6)
Cl1 O1A 1.375(7)
Cl1 O3P 1.43(2)
Cl1 O4P 1.429(16)
Cl1 O2A 1.437(5)
Cl1 O1P 1.499(12)
O1W H1WB 1.0010
O1W H1WA 0.9093
N1 C1 1.337(3)
N1 C4 1.352(3)
N2 C5 1.364(3)
N2 C6 1.373(3)
S1S O1S 1.505(3)
S1S C1S 1.759(4)
S1S C2S 1.766(4)
N6 C11 1.333(3)
N6 C14 1.355(3)
N7 C16 1.371(3)
N7 C15 1.373(3)
O4 C16 1.210(3)
N8 C20 1.345(3)
N8 C17 1.349(3)
N10 C17 1.319(3)
N10 C18 1.340(3)
N4 C4 1.314(3)
N4 C3 1.336(3)
C7 N5 1.316(3)
C7 N3 1.342(3)
C7 C6 1.512(3)
N3 C10 1.343(3)
N5 C8 1.335(3)
O1 C5 1.206(3)
C11 C12 1.375(4)
C11 H11 0.9300
C12 C13 1.372(4)
C12 H12 0.9300
C13 N9 1.333(4)
C13 H13 0.9300
N9 C14 1.306(3)
C14 C15 1.510(4)
C15 O3 1.200(3)
C16 C17 1.508(3)
C20 C19 1.383(4)
C20 H20 0.9300
C19 C18 1.361(4)
C19 H19 0.9300
C18 H18 0.9300
C1 C2 1.381(4)
C1 H1 0.9300
C2 C3 1.372(4)
C2 H2 0.9300
C3 H3 0.9300
C4 C5 1.519(3)
C6 O2 1.202(3)
C10 C9 1.373(3)
C10 H10 0.9300
C9 C8 1.368(4)
C9 H9 0.9300
C8 H8 0.9300
C1S H1S1 0.9600
C1S H1S2 0.9600
C1S H1S3 0.9600
C2S H2S1 0.9600
C2S H2S2 0.9600
C2S H2S3 0.9600

loop_
_geom_torsion_atom_site_label_1
_geom_torsion_atom_site_label_2
_geom_torsion_atom_site_label_3
_geom_torsion_atom_site_label_4
_geom_torsion
N6 Co1 N2 C5 91.90(18)
N3 Co1 N2 C5 -178.26(19)
N1 Co1 N2 C5 1.93(18)
N8 Co1 N2 C5 -87.90(18)
N6 Co1 N2 C6 -85.53(18)
N3 Co1 N2 C6 4.31(18)
N1 Co1 N2 C6 -175.50(19)
N8 Co1 N2 C6 94.67(18)
N6 Co1 N7 C16 -179.70(19)
N3 Co1 N7 C16 90.30(18)
N1 Co1 N7 C16 -89.88(18)
N8 Co1 N7 C16 -0.20(17)
N6 Co1 N7 C15 7.74(18)
N3 Co1 N7 C15 -82.26(19)
N1 Co1 N7 C15 97.56(19)
N8 Co1 N7 C15 -172.76(19)
N5 C7 N3 C10 0.7(4)
C6 C7 N3 C10 -179.2(2)
N5 C7 N3 Co1 -177.0(2)
C6 C7 N3 Co1 3.1(3)
N3 C7 N5 C8 -2.1(4)
C6 C7 N5 C8 177.8(2)
C14 N6 C11 C12 0.3(4)
Co1 N6 C11 C12 178.53(19)
N6 C11 C12 C13 -1.1(4)
C11 C12 C13 N9 0.8(4)
C12 C13 N9 C14 0.4(4)
C13 N9 C14 N6 -1.3(4)
C13 N9 C14 C15 176.8(2)
C11 N6 C14 N9 1.0(4)
Co1 N6 C14 N9 -177.5(2)
C11 N6 C14 C15 -177.2(2)
Co1 N6 C14 C15 4.3(3)
C16 N7 C15 O3 -0.2(4)
Co1 N7 C15 O3 172.0(3)
C16 N7 C15 C14 -179.2(2)
Co1 N7 C15 C14 -7.1(3)
N9 C14 C15 O3 4.1(4)
N6 C14 C15 O3 -177.5(3)
N9 C14 C15 N7 -176.7(2)
N6 C14 C15 N7 1.6(3)
C15 N7 C16 O4 -4.5(4)
Co1 N7 C16 O4 -176.6(2)
C15 N7 C16 C17 174.2(2)
Co1 N7 C16 C17 2.1(3)
C18 N10 C17 N8 0.2(4)
C18 N10 C17 C16 178.8(2)
C20 N8 C17 N10 1.2(4)
Co1 N8 C17 N10 -177.6(2)
C20 N8 C17 C16 -177.4(2)
Co1 N8 C17 C16 3.8(3)
O4 C16 C17 N10 -3.7(4)
N7 C16 C17 N10 177.4(2)
O4 C16 C17 N8 175.0(2)
N7 C16 C17 N8 -3.8(3)
C17 N8 C20 C19 -1.3(3)
Co1 N8 C20 C19 177.29(18)
N8 C20 C19 C18 0.1(4)
C17 N10 C18 C19 -1.5(4)
C20 C19 C18 N10 1.4(4)
C4 N1 C1 C2 -2.6(4)
Co1 N1 C1 C2 176.21(19)
N1 C1 C2 C3 -0.3(4)
C4 N4 C3 C2 -2.6(4)
C1 C2 C3 N4 3.0(4)
C3 N4 C4 N1 -0.6(4)
C3 N4 C4 C5 177.7(2)
C1 N1 C4 N4 3.1(4)
Co1 N1 C4 N4 -175.8(2)
C1 N1 C4 C5 -175.1(2)
Co1 N1 C4 C5 5.9(3)
C6 N2 C5 O1 -2.3(4)
Co1 N2 C5 O1 -179.6(2)
C6 N2 C5 C4 177.9(2)
Co1 N2 C5 C4 0.7(3)
N4 C4 C5 O1 -2.5(4)
N1 C4 C5 O1 175.9(2)
N4 C4 C5 N2 177.3(2)
N1 C4 C5 N2 -4.3(3)
C5 N2 C6 O2 -1.0(4)
Co1 N2 C6 O2 176.3(2)
C5 N2 C6 C7 179.1(2)
Co1 N2 C6 C7 -3.6(3)
N5 C7 C6 O2 0.4(4)
N3 C7 C6 O2 -179.7(2)
N5 C7 C6 N2 -179.7(2)
N3 C7 C6 N2 0.3(3)
C7 N3 C10 C9 1.3(4)
Co1 N3 C10 C9 178.71(19)
N3 C10 C9 C8 -1.9(4)
C7 N5 C8 C9 1.5(4)
C10 C9 C8 N5 0.4(4)
